data_4084390
loop_
_publ_author_name
'Mutoh, Yuichiro'
'Sakigawara, Masahiro'
'Niiyama, Ippei'
'Saito, Shinichi'
'Ishii, Youichi'

_publ_section_title
;
 Synthesis of Rhodium--Primary Thioamide Complexes and Their
 Desulfurization Leading to Rhodium Sulfido Cubane-Type Clusters and
 Nitriles
;
_journal_issue 19
_journal_name_full Organometallics
_journal_page_first 5414
_journal_paper_doi 10.1021/om500714c
_journal_volume 33
_journal_year 2014
_chemical_formula_sum 'C17 H21 Cl3 N Rh S'
_chemical_formula_weight 480.67
_chemical_name_systematic
;
 ?
;
_space_group_crystal_system tetragonal
_space_group_IT_number 110
_space_group_name_Hall 'I 4bw -2c'
_space_group_name_H-M_alt 'I 41 c d'
_symmetry_space_group_name_Hall 'I 4bw -2c'
_symmetry_space_group_name_H-M 'I 41 c d'
_atom_sites_solution_hydrogens mixed
_audit_creation_method SHELXL-2014
_cell_angle_alpha 90
_cell_angle_beta 90
_cell_angle_gamma 90
_cell_formula_units_Z 16
_cell_length_a 22.737(11)
_cell_length_b 22.737(11)
_cell_length_c 16.188(8)
_cell_measurement_temperature 173(2)
_cell_volume 8369(7)
_computing_molecular_graphics 'Yadokari-XG 2009 (Wakita Nemoto et al., 2009)'
_computing_publication_material 'Yadokari-XG 2009 (Wakita,Nemoto et al., 2009)'
_computing_structure_refinement 'SHELXL-2014 (Sheldrick, 2014)'
_diffrn_ambient_temperature 173(2)
_diffrn_measured_fraction_theta_full 0.995
_diffrn_measured_fraction_theta_max 0.994
_diffrn_radiation_type MoK\a
_diffrn_radiation_wavelength 0.71073
_diffrn_reflns_av_R_equivalents 0.0233
_diffrn_reflns_av_unetI/netI 0.0224
_diffrn_reflns_Laue_measured_fraction_full 0.995
_diffrn_reflns_Laue_measured_fraction_max 0.994
_diffrn_reflns_limit_h_max 22
_diffrn_reflns_limit_h_min -29
_diffrn_reflns_limit_k_max 29
_diffrn_reflns_limit_k_min -28
_diffrn_reflns_limit_l_max 20
_diffrn_reflns_limit_l_min -19
_diffrn_reflns_number 19463
_diffrn_reflns_point_group_measured_fraction_full 0.946
_diffrn_reflns_point_group_measured_fraction_max 0.927
_diffrn_reflns_theta_full 25.242
_diffrn_reflns_theta_max 27.490
_diffrn_reflns_theta_min 2.365
_exptl_absorpt_coefficient_mu 1.297
_exptl_absorpt_correction_T_max 0.9499
_exptl_absorpt_correction_T_min 0.6596
_exptl_absorpt_correction_type multi-scan
_exptl_absorpt_process_details 'SADABS 2008/1'
_exptl_crystal_density_diffrn 1.526
_exptl_crystal_F_000 3872
_exptl_crystal_size_max 0.350
_exptl_crystal_size_mid 0.070
_exptl_crystal_size_min 0.040
_refine_diff_density_max 0.437
_refine_diff_density_min -0.259
_refine_diff_density_rms 0.046
_refine_ls_abs_structure_details
;
 Flack x determined using 1800 quotients [(I+)-(I-)]/[(I+)+(I-)]
 (Parsons, Flack and Wagner, Acta Cryst. B69 (2013) 249-259).
;
_refine_ls_abs_structure_Flack -0.032(11)
_refine_ls_extinction_method none
_refine_ls_goodness_of_fit_ref 1.085
_refine_ls_hydrogen_treatment mixed
_refine_ls_matrix_type full
_refine_ls_number_parameters 221
_refine_ls_number_reflns 4456
_refine_ls_number_restraints 1
_refine_ls_restrained_S_all 1.085
_refine_ls_R_factor_all 0.0212
_refine_ls_R_factor_gt 0.0184
_refine_ls_shift/su_max 0.001
_refine_ls_shift/su_mean 0.000
_refine_ls_structure_factor_coef Fsqd
_refine_ls_weighting_details 'w=1/[\s^2^(Fo^2^)+(0.0181P)^2^+6.7067P] where P=(Fo^2^+2Fc^2^)/3'
_refine_ls_weighting_scheme calc
_refine_ls_wR_factor_gt 0.0422
_refine_ls_wR_factor_ref 0.0451
_reflns_Friedel_coverage 0.799
_reflns_Friedel_fraction_full 0.893
_reflns_Friedel_fraction_max 0.855
_reflns_number_gt 4251
_reflns_number_total 4456
_reflns_threshold_expression 'I > 2\s(I)'
_cod_data_source_file om500714c_si_002.cif
_cod_data_source_block 2d
_cod_depositor_comments 'Adding full bibliography for 4084388--4084398.cif.'
_cod_database_code 4084390
_shelx_space_group_comment
;
The symmetry employed for this shelxl refinement is uniquely defined
by the following loop, which should always be used as a source of
symmetry information in preference to the above space-group names.
They are only intended as comments.
;
_shelx_estimated_absorpt_t_min 0.660
_shelx_estimated_absorpt_t_max 0.950
_shelxl_version_number 2014-3

loop_
_space_group_symop_operation_xyz
'x, y, z'
'-x, -y, z'
'-y, x+1/2, z+1/4'
'y, -x+1/2, z+1/4'
'-x, y, z+1/2'
'x, -y, z+1/2'
'y+1/2, x, z+1/4'
'-y+1/2, -x, z+1/4'
'x+1/2, y+1/2, z+1/2'
'-x+1/2, -y+1/2, z+1/2'
'-y+1/2, x+1, z+3/4'
'y+1/2, -x+1, z+3/4'
'-x+1/2, y+1/2, z+1'
'x+1/2, -y+1/2, z+1'
'y+1, x+1/2, z+3/4'
'-y+1, -x+1/2, z+3/4'

loop_
_atom_site_label
_atom_site_type_symbol
_atom_site_fract_x
_atom_site_fract_y
_atom_site_fract_z
_atom_site_U_iso_or_equiv
_atom_site_adp_type
_atom_site_occupancy
_atom_site_site_symmetry_order
_atom_site_calc_flag
_atom_site_refinement_flags_posn
_atom_site_refinement_flags_adp
H1 H 0.2171(17) 0.3299(19) -0.063(3) 0.033(11) Uiso 1 1 d . .
H2 H 0.2087(16) 0.2704(17) -0.086(2) 0.021(9) Uiso 1 1 d . .
Rh1 Rh 0.27434(2) 0.42742(2) 0.04840(2) 0.01957(6) Uani 1 1 d . .
S1 S 0.32823(3) 0.34515(3) -0.00242(5) 0.02449(16) Uani 1 1 d . .
Cl1 Cl 0.21223(4) 0.43549(4) -0.07414(5) 0.03129(18) Uani 1 1 d . .
Cl2 Cl 0.20211(3) 0.36355(3) 0.11659(5) 0.02617(16) Uani 1 1 d . .
Cl3 Cl 0.40288(4) 0.06224(4) -0.12731(8) 0.0497(3) Uani 1 1 d . .
N1 N 0.23071(13) 0.29818(13) -0.06530(19) 0.0261(6) Uani 1 1 d . .
C1 C 0.28609(14) 0.29166(14) -0.04534(19) 0.0215(6) Uani 1 1 d . .
C2 C 0.31466(14) 0.23408(13) -0.0639(2) 0.0230(6) Uani 1 1 d . .
C3 C 0.35837(14) 0.21152(15) -0.0120(2) 0.0269(7) Uani 1 1 d . .
H3 H 0.3695 0.2324 0.0363 0.032 Uiso 1 1 calc R U
C4 C 0.38553(15) 0.15824(15) -0.0313(2) 0.0314(8) Uani 1 1 d . .
H4 H 0.4148 0.1423 0.0041 0.038 Uiso 1 1 calc R U
C5 C 0.36925(15) 0.12885(14) -0.1027(2) 0.0316(8) Uani 1 1 d . .
C6 C 0.32677(16) 0.15058(15) -0.1547(2) 0.0344(8) Uani 1 1 d . .
H6 H 0.3165 0.1299 -0.2036 0.041 Uiso 1 1 calc R U
C7 C 0.29894(16) 0.20315(15) -0.1349(2) 0.0292(7) Uani 1 1 d . .
H7 H 0.2690 0.2181 -0.1700 0.035 Uiso 1 1 calc R U
C8 C 0.32483(15) 0.50551(14) 0.0283(2) 0.0285(7) Uani 1 1 d . .
C9 C 0.35663(15) 0.46749(14) 0.0827(2) 0.0279(7) Uani 1 1 d . .
C10 C 0.32134(16) 0.45789(14) 0.1546(2) 0.0288(7) Uani 1 1 d . .
C11 C 0.26843(16) 0.49359(14) 0.1473(2) 0.0301(7) Uani 1 1 d . .
C12 C 0.27087(16) 0.52249(14) 0.0694(2) 0.0301(8) Uani 1 1 d . .
C13 C 0.3446(2) 0.52847(19) -0.0540(3) 0.0475(10) Uani 1 1 d . .
H13 H 0.3107 0.5312 -0.0912 0.071 Uiso 1 1 calc R U
H13A H 0.3739 0.5017 -0.0775 0.071 Uiso 1 1 calc R U
H13B H 0.3620 0.5676 -0.0469 0.071 Uiso 1 1 calc R U
C14 C 0.41685(16) 0.44284(17) 0.0697(3) 0.0414(10) Uani 1 1 d . .
H14 H 0.4457 0.4674 0.0984 0.062 Uiso 1 1 calc R U
H14A H 0.4258 0.4422 0.0104 0.062 Uiso 1 1 calc R U
H14B H 0.4185 0.4027 0.0916 0.062 Uiso 1 1 calc R U
C15 C 0.3374(2) 0.42312(17) 0.2298(3) 0.0468(11) Uani 1 1 d . .
H15 H 0.3650 0.3919 0.2144 0.070 Uiso 1 1 calc R U
H15A H 0.3018 0.4056 0.2536 0.070 Uiso 1 1 calc R U
H15B H 0.3559 0.4491 0.2705 0.070 Uiso 1 1 calc R U
C16 C 0.2213(2) 0.4990(2) 0.2110(3) 0.0500(11) Uani 1 1 d . .
H16 H 0.2363 0.5212 0.2584 0.075 Uiso 1 1 calc R U
H16A H 0.2092 0.4596 0.2291 0.075 Uiso 1 1 calc R U
H16B H 0.1874 0.5196 0.1873 0.075 Uiso 1 1 calc R U
C17 C 0.22664(19) 0.56477(16) 0.0347(3) 0.0474(12) Uani 1 1 d . .
H17 H 0.1953 0.5712 0.0753 0.071 Uiso 1 1 calc R U
H17A H 0.2098 0.5485 -0.0161 0.071 Uiso 1 1 calc R U
H17B H 0.2460 0.6023 0.0224 0.071 Uiso 1 1 calc R U

loop_
_atom_site_aniso_label
_atom_site_aniso_U_11
_atom_site_aniso_U_22
_atom_site_aniso_U_33
_atom_site_aniso_U_23
_atom_site_aniso_U_13
_atom_site_aniso_U_12
Rh1 0.02285(11) 0.01824(10) 0.01762(10) -0.00062(10) -0.00386(10) 0.00020(9)
S1 0.0225(4) 0.0222(4) 0.0287(4) -0.0059(3) -0.0032(3) 0.0000(3)
Cl1 0.0392(4) 0.0279(4) 0.0267(4) 0.0014(3) -0.0146(4) 0.0015(3)
Cl2 0.0259(4) 0.0263(4) 0.0263(4) 0.0022(3) -0.0012(3) -0.0019(3)
Cl3 0.0391(5) 0.0247(4) 0.0854(9) -0.0095(5) 0.0173(5) 0.0039(4)
N1 0.0266(14) 0.0207(13) 0.0309(16) -0.0061(12) -0.0060(12) 0.0013(12)
C1 0.0238(15) 0.0238(14) 0.0169(14) -0.0007(12) -0.0002(12) 0.0005(13)
C2 0.0237(15) 0.0216(14) 0.0237(16) -0.0027(12) 0.0024(12) -0.0028(12)
C3 0.0236(15) 0.0281(16) 0.0290(18) -0.0010(14) 0.0007(13) -0.0022(13)
C4 0.0239(16) 0.0271(16) 0.043(2) 0.0042(15) 0.0018(14) 0.0008(13)
C5 0.0273(16) 0.0188(15) 0.049(2) -0.0018(15) 0.0121(16) -0.0012(13)
C6 0.0354(18) 0.0287(17) 0.039(2) -0.0127(16) 0.0052(16) -0.0063(15)
C7 0.0311(17) 0.0284(17) 0.0281(17) -0.0038(14) -0.0022(15) -0.0006(14)
C8 0.0354(17) 0.0219(15) 0.028(2) -0.0001(13) -0.0028(13) -0.0067(14)
C9 0.0292(16) 0.0221(15) 0.0324(18) -0.0037(13) -0.0083(14) -0.0077(13)
C10 0.0409(19) 0.0205(15) 0.0248(17) -0.0030(13) -0.0097(14) -0.0060(14)
C11 0.0395(19) 0.0213(15) 0.0295(18) -0.0077(14) 0.0011(15) -0.0035(14)
C12 0.0359(17) 0.0188(14) 0.036(2) -0.0006(13) -0.0098(15) -0.0014(13)
C13 0.062(3) 0.043(2) 0.037(2) 0.0101(18) 0.002(2) -0.015(2)
C14 0.0288(17) 0.0334(18) 0.062(3) -0.0049(18) -0.0073(17) -0.0027(15)
C15 0.077(3) 0.036(2) 0.027(2) 0.0013(16) -0.020(2) -0.006(2)
C16 0.065(3) 0.040(2) 0.045(3) -0.0156(19) 0.018(2) -0.002(2)
C17 0.051(2) 0.0246(17) 0.066(3) -0.0017(19) -0.019(2) 0.0093(17)

loop_
_atom_type_symbol
_atom_type_description
_atom_type_scat_dispersion_real
_atom_type_scat_dispersion_imag
_atom_type_scat_source
C C 0.0033 0.0016 'International Tables Vol C Tables 4.2.6.8 and 6.1.1.4'
H H 0.0000 0.0000 'International Tables Vol C Tables 4.2.6.8 and 6.1.1.4'
N N 0.0061 0.0033 'International Tables Vol C Tables 4.2.6.8 and 6.1.1.4'
S S 0.1246 0.1234 'International Tables Vol C Tables 4.2.6.8 and 6.1.1.4'
Cl Cl 0.1484 0.1585 'International Tables Vol C Tables 4.2.6.8 and 6.1.1.4'
Rh Rh -1.1178 0.9187 'International Tables Vol C Tables 4.2.6.8 and 6.1.1.4'

loop_
_geom_angle_atom_site_label_1
_geom_angle_atom_site_label_2
_geom_angle_atom_site_label_3
_geom_angle
C8 Rh1 C10 65.52(13)
C8 Rh1 C9 38.92(13)
C10 Rh1 C9 38.93(14)
C8 Rh1 C12 39.06(13)
C10 Rh1 C12 64.78(12)
C9 Rh1 C12 64.77(13)
C8 Rh1 C11 64.92(13)
C10 Rh1 C11 39.18(14)
C9 Rh1 C11 64.94(13)
C12 Rh1 C11 37.83(13)
C8 Rh1 S1 108.85(10)
C10 Rh1 S1 105.95(10)
C9 Rh1 S1 88.53(9)
C12 Rh1 S1 147.90(10)
C11 Rh1 S1 145.01(10)
C8 Rh1 Cl1 97.14(9)
C10 Rh1 Cl1 156.53(9)
C9 Rh1 Cl1 132.84(10)
C12 Rh1 Cl1 91.77(9)
C11 Rh1 Cl1 120.27(10)
S1 Rh1 Cl1 94.35(3)
C8 Rh1 Cl2 156.72(10)
C10 Rh1 Cl2 99.47(10)
C9 Rh1 Cl2 135.70(10)
C12 Rh1 Cl2 119.37(10)
C11 Rh1 Cl2 92.10(9)
S1 Rh1 Cl2 92.00(3)
Cl1 Rh1 Cl2 91.31(3)
C1 S1 Rh1 114.43(11)
C1 N1 H1 118(3)
C1 N1 H2 124(2)
H1 N1 H2 117(4)
N1 C1 C2 117.9(3)
N1 C1 S1 124.3(2)
C2 C1 S1 117.7(2)
C7 C2 C3 119.5(3)
C7 C2 C1 119.8(3)
C3 C2 C1 120.6(3)
C4 C3 C2 119.9(3)
C4 C3 H3 120.1
C2 C3 H3 120.1
C5 C4 C3 119.2(3)
C5 C4 H4 120.4
C3 C4 H4 120.4
C6 C5 C4 121.7(3)
C6 C5 Cl3 118.8(3)
C4 C5 Cl3 119.5(3)
C5 C6 C7 119.2(3)
C5 C6 H6 120.4
C7 C6 H6 120.4
C6 C7 C2 120.5(3)
C6 C7 H7 119.8
C2 C7 H7 119.8
C9 C8 C12 107.9(3)
C9 C8 C13 127.3(3)
C12 C8 C13 124.7(3)
C9 C8 Rh1 71.09(18)
C12 C8 Rh1 72.35(18)
C13 C8 Rh1 125.8(3)
C8 C9 C10 108.0(3)
C8 C9 C14 127.1(3)
C10 C9 C14 124.9(3)
C8 C9 Rh1 69.99(18)
C10 C9 Rh1 69.99(18)
C14 C9 Rh1 126.9(2)
C9 C10 C11 108.2(3)
C9 C10 C15 127.3(4)
C11 C10 C15 124.2(4)
C9 C10 Rh1 71.08(19)
C11 C10 Rh1 72.68(19)
C15 C10 Rh1 127.2(2)
C12 C11 C10 107.3(3)
C12 C11 C16 127.1(4)
C10 C11 C16 125.6(4)
C12 C11 Rh1 70.66(19)
C10 C11 Rh1 68.14(18)
C16 C11 Rh1 127.0(3)
C11 C12 C8 108.5(3)
C11 C12 C17 126.9(4)
C8 C12 C17 124.6(3)
C11 C12 Rh1 71.51(18)
C8 C12 Rh1 68.59(18)
C17 C12 Rh1 126.8(2)
C8 C13 H13 109.5
C8 C13 H13A 109.5
H13 C13 H13A 109.5
C8 C13 H13B 109.5
H13 C13 H13B 109.5
H13A C13 H13B 109.5
C9 C14 H14 109.5
C9 C14 H14A 109.5
H14 C14 H14A 109.5
C9 C14 H14B 109.5
H14 C14 H14B 109.5
H14A C14 H14B 109.5
C10 C15 H15 109.5
C10 C15 H15A 109.5
H15 C15 H15A 109.5
C10 C15 H15B 109.5
H15 C15 H15B 109.5
H15A C15 H15B 109.5
C11 C16 H16 109.5
C11 C16 H16A 109.5
H16 C16 H16A 109.5
C11 C16 H16B 109.5
H16 C16 H16B 109.5
H16A C16 H16B 109.5
C12 C17 H17 109.5
C12 C17 H17A 109.5
H17 C17 H17A 109.5
C12 C17 H17B 109.5
H17 C17 H17B 109.5
H17A C17 H17B 109.5

loop_
_geom_bond_atom_site_label_1
_geom_bond_atom_site_label_2
_geom_bond_distance
Rh1 C8 2.139(3)
Rh1 C10 2.139(3)
Rh1 C9 2.154(3)
Rh1 C12 2.190(3)
Rh1 C11 2.201(3)
Rh1 S1 2.3828(8)
Rh1 Cl1 2.4421(8)
Rh1 Cl2 2.4544(8)
S1 C1 1.697(3)
Cl3 C5 1.743(3)
N1 C1 1.308(4)
N1 H1 0.79(4)
N1 H2 0.87(4)
C1 C2 1.492(4)
C2 C7 1.394(5)
C2 C3 1.400(5)
C3 C4 1.395(5)
C3 H3 0.9500
C4 C5 1.386(5)
C4 H4 0.9500
C5 C6 1.373(5)
C6 C7 1.390(5)
C6 H6 0.9500
C7 H7 0.9500
C8 C9 1.430(5)
C8 C12 1.448(5)
C8 C13 1.499(5)
C9 C10 1.431(5)
C9 C14 1.494(5)
C10 C11 1.456(5)
C10 C15 1.496(5)
C11 C12 1.423(5)
C11 C16 1.492(5)
C12 C17 1.500(5)
C13 H13 0.9800
C13 H13A 0.9800
C13 H13B 0.9800
C14 H14 0.9800
C14 H14A 0.9800
C14 H14B 0.9800
C15 H15 0.9800
C15 H15A 0.9800
C15 H15B 0.9800
C16 H16 0.9800
C16 H16A 0.9800
C16 H16B 0.9800
C17 H17 0.9800
C17 H17A 0.9800
C17 H17B 0.9800

loop_
_geom_hbond_atom_site_label_D
_geom_hbond_atom_site_label_H
_geom_hbond_atom_site_label_A
_geom_hbond_distance_DH
_geom_hbond_distance_HA
_geom_hbond_distance_DA
_geom_hbond_angle_DHA
_geom_hbond_site_symmetry_A
N1 H2 Cl2 0.87(4) 2.39(4) 3.253(3) 171(3) 11_544
N1 H2 Cl2 0.87(4) 2.39(4) 3.253(3) 171(3) 11_544
C6 H6 Cl2 0.95 2.94 3.774(4) 146.6 10_554
N1 H2 Cl2 0.87(4) 2.39(4) 3.253(3) 171(3) 11_544
C6 H6 Cl2 0.95 2.94 3.774(4) 146.6 10_554
N1 H2 Cl2 0.87(4) 2.39(4) 3.253(3) 171(3) 11_544
C6 H6 Cl2 0.95 2.94 3.774(4) 146.6 10_554
N1 H2 Cl2 0.87(4) 2.39(4) 3.253(3) 171(3) 11_544
C6 H6 Cl2 0.95 2.94 3.774(4) 146.6 10_554
N1 H2 Cl2 0.87(4) 2.39(4) 3.253(3) 171(3) 11_544
C6 H6 Cl2 0.95 2.94 3.774(4) 146.6 10_554

loop_
_geom_torsion_atom_site_label_1
_geom_torsion_atom_site_label_2
_geom_torsion_atom_site_label_3
_geom_torsion_atom_site_label_4
_geom_torsion
Rh1 S1 C1 N1 13.5(3)
Rh1 S1 C1 C2 -168.6(2)
N1 C1 C2 C7 35.2(4)
S1 C1 C2 C7 -142.9(3)
N1 C1 C2 C3 -146.6(3)
S1 C1 C2 C3 35.3(4)
C7 C2 C3 C4 -0.4(5)
C1 C2 C3 C4 -178.6(3)
C2 C3 C4 C5 1.0(5)
C3 C4 C5 C6 -0.5(5)
C3 C4 C5 Cl3 -180.0(3)
C4 C5 C6 C7 -0.6(5)
Cl3 C5 C6 C7 178.9(3)
C5 C6 C7 C2 1.2(5)
C3 C2 C7 C6 -0.7(5)
C1 C2 C7 C6 177.5(3)
C12 C8 C9 C10 3.5(4)
C13 C8 C9 C10 179.0(3)
Rh1 C8 C9 C10 -59.9(2)
C12 C8 C9 C14 -174.8(3)
C13 C8 C9 C14 0.7(6)
Rh1 C8 C9 C14 121.8(3)
C12 C8 C9 Rh1 63.4(2)
C13 C8 C9 Rh1 -121.1(4)
C8 C9 C10 C11 -3.8(3)
C14 C9 C10 C11 174.6(3)
Rh1 C9 C10 C11 -63.7(2)
C8 C9 C10 C15 -177.3(3)
C14 C9 C10 C15 1.1(5)
Rh1 C9 C10 C15 122.8(3)
C8 C9 C10 Rh1 59.9(2)
C14 C9 C10 Rh1 -121.7(3)
C9 C10 C11 C12 2.5(4)
C15 C10 C11 C12 176.3(3)
Rh1 C10 C11 C12 -60.1(2)
C9 C10 C11 C16 -176.6(3)
C15 C10 C11 C16 -2.9(5)
Rh1 C10 C11 C16 120.7(4)
C9 C10 C11 Rh1 62.6(2)
C15 C10 C11 Rh1 -123.6(3)
C10 C11 C12 C8 -0.3(4)
C16 C11 C12 C8 178.8(3)
Rh1 C11 C12 C8 -58.8(2)
C10 C11 C12 C17 -178.9(3)
C16 C11 C12 C17 0.3(6)
Rh1 C11 C12 C17 122.6(4)
C10 C11 C12 Rh1 58.5(2)
C16 C11 C12 Rh1 -122.3(4)
C9 C8 C12 C11 -2.0(4)
C13 C8 C12 C11 -177.6(3)
Rh1 C8 C12 C11 60.7(2)
C9 C8 C12 C17 176.6(3)
C13 C8 C12 C17 1.0(5)
Rh1 C8 C12 C17 -120.7(3)
C9 C8 C12 Rh1 -62.6(2)
C13 C8 C12 Rh1 121.8(3)

loop_
_platon_squeeze_void_nr
_platon_squeeze_void_average_x
_platon_squeeze_void_average_y
_platon_squeeze_void_average_z
_platon_squeeze_void_volume
_platon_squeeze_void_count_electrons
_platon_squeeze_void_content
1 0.000 0.500 0.087 133 25 ' '
2 0.500 1.000 0.087 133 25 ' '
3 0.000 0.000 0.337 133 25 ' '
4 0.500 0.500 0.337 133 25 ' '
5 0.000 0.500 0.587 133 25 ' '
6 0.500 0.000 0.587 133 25 ' '
7 0.000 0.000 0.837 133 25 ' '
8 0.500 0.500 0.837 133 25 ' '
